data_4123966
loop_
_publ_author_name
'Kim, S.-J.'
'Lemaux, S.'
'Demazeau, G.'
'Choy, J.-H.'
'Kim, J.-Y.'

_publ_section_title
;
 La Pd O3 : the first Pd(III) oxide with the perovskite structure
;
_journal_name_full 'Journal of the American Chemical Society'
_journal_page_first 10413
_journal_page_last 10414
_journal_volume 123
_journal_year 2001
_chemical_formula_sum 'La O3 Pd'
_chemical_name_systematic 'La (Pd O3)'
_space_group_IT_number 62
_symmetry_space_group_name_Hall '-P 2c 2ab'
_symmetry_space_group_name_H-M 'P b n m'
_cell_angle_alpha 90
_cell_angle_beta 90
_cell_angle_gamma 90
_cell_formula_units_Z 4
_cell_length_a 5.5898
_cell_length_b 5.8502
_cell_length_c 7.8665
_cell_volume 257.246
_citation_journal_id_ASTM JACSAT
_cod_data_source_file Kim_JACSAT_2001_1104.cif
_cod_data_source_block La1O3Pd1
_cod_original_cell_volume 257.2459
_cod_original_sg_symbol_Hall '-P 2ac 2n (z,x,y)'
_cod_original_formula_sum 'La1 O3 Pd1'
_cod_database_code 4123966

loop_
_symmetry_equiv_pos_as_xyz
x,y,z
x+1/2,-y+1/2,-z
-x+1/2,y+1/2,-z+1/2
-x,-y,z+1/2
-x,-y,-z
-x-1/2,y-1/2,z
x-1/2,-y-1/2,z-1/2
x,y,-z-1/2

loop_
_atom_site_label
_atom_site_type_symbol
_atom_site_fract_x
_atom_site_fract_y
_atom_site_fract_z
_atom_site_occupancy
_atom_site_U_iso_or_equiv
O2 O-2 0.711 0.295 0.044 1 0.0
O1 O-2 0.12 0.466 0.25 1 0.0
La1 La+3 0.9864 0.0595 0.25 1 0.0
Pd1 Pd+3 0.5 0 0 1 0.0
